data_1505739
loop_
_publ_author_name
'Bujak, Maciej'
'Angel, Ross J.'

_publ_section_title
;
 High-pressure- and low-temperature-induced changes in
 [(CH3)2NH(CH2)2NH3][SbCl5].
;
_journal_issue 21
_journal_name_full 'The journal of physical chemistry. B'
_journal_page_first 10322
_journal_page_last 10331
_journal_paper_doi 10.1021/jp060652v
_journal_volume 110
_journal_year 2006
_chemical_formula_moiety 'C4 H14 N2, Cl5 Sb'
_chemical_formula_sum 'C4 H14 Cl5 N2 Sb'
_chemical_formula_weight 389.17
_chemical_name_common
;
  N,N-Dimethylethylenediammonium Pentachloroantimonate(III)
;
_chemical_name_systematic
; 
  N,N-Dimethylethylenediammonium Pentachloroantimonate(III) 
;
_space_group_IT_number 14
_symmetry_cell_setting monoclinic
_symmetry_space_group_name_Hall '-P 2ybc'
_symmetry_space_group_name_H-M 'P 1 21/c 1'
_atom_sites_solution_hydrogens geom
_atom_sites_solution_primary Patterson
_atom_sites_solution_secondary difmap
_audit_creation_method SHELXL-97
_cell_angle_alpha 90.00
_cell_angle_beta 96.782(9)
_cell_angle_gamma 90.00
_cell_formula_units_Z 4
_cell_length_a 12.2733(16)
_cell_length_b 10.1433(6)
_cell_length_c 10.0810(5)
_cell_measurement_pressure 550000
_cell_measurement_reflns_used 26
_cell_measurement_temperature 297(2)
_cell_measurement_theta_max 12.4
_cell_measurement_theta_min 3.5
_cell_volume 1246.22(19)
_computing_cell_refinement
;
 Single software; Angel, R. J.; Downs, R. T.; Finger, L. W. High-Pressure and 
 High-Temperature Crystal Chemistry; edited by R. M. Hazen and R. T. Downs, 
 pp. 559 - 596. The Mineralogical  Society of America: Washington DC, 2000 
;
_computing_data_collection 'CrysAlis CCD (Oxford Diffraction, 2004)'
_computing_data_reduction
; 
 CrysAlis RED (Oxford Diffraction, 2004); AVERAGE v2.2 (R. J. Angel, 2003), 
 www. crystal.vt.edu 
;
_computing_molecular_graphics 'Bruker SHELXTL NT (Sheldrick, 2001)'
_computing_publication_material 'SHELXL-97 (Sheldrick, 1997)'
_computing_structure_refinement 'SHELXL-97 (Sheldrick, 1997)'
_computing_structure_solution 'SHELXS-97 (Sheldrick, 1990)'
_diffrn_ambient_environment 'Diamond-anvil cell, N~2~ pressure medium'
_diffrn_ambient_pressure 550000
_diffrn_ambient_temperature 297(2)
_diffrn_measured_fraction_theta_full 0.353
_diffrn_measured_fraction_theta_max 0.353
_diffrn_measurement_device_type 'Oxford Diffraction Xcalibur-1'
_diffrn_measurement_method \w-scans
_diffrn_radiation_monochromator graphite
_diffrn_radiation_source 'fine-focus sealed tube'
_diffrn_radiation_type MoK\a
_diffrn_radiation_wavelength 0.71073
_diffrn_reflns_av_R_equivalents 0.034
_diffrn_reflns_av_sigmaI/netI 0.7061
_diffrn_reflns_limit_h_max 4
_diffrn_reflns_limit_h_min -5
_diffrn_reflns_limit_k_max 0
_diffrn_reflns_limit_k_min -12
_diffrn_reflns_limit_l_max 11
_diffrn_reflns_limit_l_min 0
_diffrn_reflns_number 768
_diffrn_reflns_theta_full 24.99
_diffrn_reflns_theta_max 24.99
_diffrn_reflns_theta_min 4.02
_exptl_absorpt_coefficient_mu 3.243
_exptl_absorpt_correction_T_max 0.7814
_exptl_absorpt_correction_T_min 0.5099
_exptl_absorpt_correction_type numerical
_exptl_absorpt_process_details
;
  Correction for absorption affects of the diamond anvil cell
  and the sample were made using ABSORB 6.0;  
  R. J. Angel, J. Appl. Cryst. (2004) 37, 486
;
_exptl_crystal_colour colorless
_exptl_crystal_density_diffrn 2.074
_exptl_crystal_density_method 'not measured'
_exptl_crystal_description plate
_exptl_crystal_F_000 752
_exptl_crystal_size_max 0.24
_exptl_crystal_size_mid 0.22
_exptl_crystal_size_min 0.08
_refine_diff_density_max 0.246
_refine_diff_density_min -0.260
_refine_diff_density_rms 0.064
_refine_ls_extinction_method none
_refine_ls_goodness_of_fit_ref 0.994
_refine_ls_hydrogen_treatment constr
_refine_ls_matrix_type full
_refine_ls_number_parameters 109
_refine_ls_number_reflns 768
_refine_ls_number_restraints 66
_refine_ls_restrained_S_all 0.966
_refine_ls_R_factor_all 0.0942
_refine_ls_R_factor_gt 0.0361
_refine_ls_shift/su_max 0.000
_refine_ls_shift/su_mean 0.000
_refine_ls_structure_factor_coef Fsqd
_refine_ls_weighting_details 'calc w=1/[\s^2^(Fo^2^)+(0.0128P)^2^+0.0000P] where P=(Fo^2^+2Fc^2^)/3'
_refine_ls_weighting_scheme calc
_refine_ls_wR_factor_gt 0.0492
_refine_ls_wR_factor_ref 0.0548
_reflns_number_gt 598
_reflns_number_total 768
_reflns_threshold_expression >2sigma(I)
_cod_data_source_file jp060652vsi20060131_042319.cif
_cod_data_source_block 0.55GPa
_cod_depositor_comments
;
The following automatic conversions were performed:
'_atom_site_symetry_multiplicity' tag replaced with
'_atom_site_symmetry_multiplicity'.

Automatic conversion script
Id: cif_correct_tags 1440 2010-10-19 06:21:57Z saulius 
;
_cod_original_cell_volume 1246.22(18)
_cod_original_sg_symbol_H-M 'P 21/c'
_cod_database_code 1505739

loop_
_symmetry_equiv_pos_as_xyz
'x, y, z'
'-x, y+1/2, -z+1/2'
'-x, -y, -z'
'x, -y-1/2, z-1/2'

loop_
_atom_site_label
_atom_site_type_symbol
_atom_site_fract_x
_atom_site_fract_y
_atom_site_fract_z
_atom_site_U_iso_or_equiv
_atom_site_adp_type
_atom_site_occupancy
_atom_site_symmetry_multiplicity
_atom_site_calc_flag
_atom_site_refinement_flags
Sb1 Sb 0.23514(11) 0.85225(6) 0.34990(5) 0.0264(9) Uani 1 1 d .
Cl1 Cl 0.3500(5) 0.9485(2) 0.2017(2) 0.031(3) Uani 1 1 d U
Cl2 Cl 0.1119(5) 1.0394(2) 0.3207(3) 0.060(3) Uani 1 1 d U
Cl3 Cl 0.4044(4) 0.6457(2) 0.37372(18) 0.035(2) Uani 1 1 d U
Cl4 Cl 0.1287(4) 0.7378(2) 0.1451(2) 0.043(3) Uani 1 1 d U
Cl5 Cl 0.3501(4) 0.9936(2) 0.5344(2) 0.032(3) Uani 1 1 d U
N1 N 0.4652(14) 0.2150(6) 0.3700(6) 0.038(4) Uani 1 1 d U
H1 H 0.5145 0.1944 0.3154 0.045 Uiso 1 1 d R
H2 H 0.4971 0.2624 0.4380 0.045 Uiso 1 1 d R
H3 H 0.4377 0.1415 0.4009 0.045 Uiso 1 1 d R
C1 C 0.3742(17) 0.2940(8) 0.2949(8) 0.035(4) Uani 1 1 d U
H4 H 0.3394 0.2422 0.2207 0.041 Uiso 1 1 d R
H5 H 0.4045 0.3727 0.2587 0.041 Uiso 1 1 d R
C2 C 0.2912(16) 0.3319(8) 0.3836(8) 0.031(4) Uani 1 1 d U
H6 H 0.2520 0.2543 0.4082 0.038 Uiso 1 1 d R
H7 H 0.3271 0.3719 0.4647 0.038 Uiso 1 1 d R
N2 N 0.2153(14) 0.4244(6) 0.3139(7) 0.031(4) Uani 1 1 d U
H8 H 0.2544 0.4927 0.2849 0.037 Uiso 1 1 d R
C3 C 0.1418(16) 0.3682(7) 0.1948(7) 0.033(4) Uani 1 1 d U
H9 H 0.1864 0.3326 0.1313 0.050 Uiso 1 1 d R
H10 H 0.0966 0.2996 0.2247 0.050 Uiso 1 1 d R
H11 H 0.0960 0.4369 0.1533 0.050 Uiso 1 1 d R
C4 C 0.1382(19) 0.4783(9) 0.4073(9) 0.054(4) Uani 1 1 d U
H12 H 0.1801 0.5168 0.4841 0.081 Uiso 1 1 d R
H13 H 0.0918 0.5444 0.3617 0.081 Uiso 1 1 d R
H14 H 0.0937 0.4081 0.4353 0.081 Uiso 1 1 d R

loop_
_atom_site_aniso_label
_atom_site_aniso_U_11
_atom_site_aniso_U_22
_atom_site_aniso_U_33
_atom_site_aniso_U_23
_atom_site_aniso_U_13
_atom_site_aniso_U_12
Sb1 0.025(3) 0.0239(3) 0.0301(3) -0.0005(3) 0.0035(6) -0.0016(6)
Cl1 0.023(8) 0.0383(12) 0.0322(12) 0.0006(9) 0.010(2) -0.0083(19)
Cl2 0.068(9) 0.0340(13) 0.0769(18) -0.0072(12) 0.001(3) 0.007(2)
Cl3 0.043(8) 0.0326(11) 0.0294(10) -0.0016(10) 0.007(2) -0.003(2)
Cl4 0.037(9) 0.0440(13) 0.0486(14) -0.0108(11) 0.001(2) -0.014(2)
Cl5 0.034(9) 0.0351(11) 0.0263(11) -0.0008(9) 0.000(2) -0.0082(19)
N1 0.045(11) 0.033(3) 0.034(3) -0.004(3) -0.001(5) -0.002(6)
C1 0.038(11) 0.030(4) 0.033(4) 0.007(4) -0.003(6) 0.008(6)
C2 0.033(11) 0.035(5) 0.029(4) 0.006(4) 0.014(6) 0.010(6)
N2 0.028(11) 0.025(3) 0.038(4) 0.004(3) 0.004(6) 0.001(5)
C3 0.029(11) 0.036(4) 0.036(4) -0.002(4) 0.011(6) 0.000(6)
C4 0.057(11) 0.054(5) 0.053(5) -0.002(5) 0.009(7) 0.007(7)

loop_
_atom_type_symbol
_atom_type_description
_atom_type_scat_dispersion_real
_atom_type_scat_dispersion_imag
_atom_type_scat_source
C C 0.0033 0.0016 'International Tables Vol C Tables 4.2.6.8 and 6.1.1.4'
H H 0.0000 0.0000 'International Tables Vol C Tables 4.2.6.8 and 6.1.1.4'
N N 0.0061 0.0033 'International Tables Vol C Tables 4.2.6.8 and 6.1.1.4'
Cl Cl 0.1484 0.1585 'International Tables Vol C Tables 4.2.6.8 and 6.1.1.4'
Sb Sb -0.5866 1.5461 'International Tables Vol C Tables 4.2.6.8 and 6.1.1.4'

loop_
_geom_angle_atom_site_label_1
_geom_angle_atom_site_label_2
_geom_angle_atom_site_label_3
_geom_angle
_geom_angle_site_symmetry_3
Cl1 Sb1 Cl2 90.56(15) .
Cl1 Sb1 Cl3 83.03(11) .
Cl1 Sb1 Cl4 87.93(12) .
Cl1 Sb1 Cl5 84.95(11) .
Cl1 Sb1 Cl4 161.09(12) 4_576
Cl2 Sb1 Cl3 173.19(14) .
Cl2 Sb1 Cl4 90.30(13) .
Cl2 Sb1 Cl5 86.22(13) .
Cl2 Sb1 Cl4 90.99(11) 4_576
Cl4 Sb1 Cl3 91.76(11) .
Cl5 Sb1 Cl3 90.91(11) .
Cl3 Sb1 Cl4 94.33(8) 4_576
Cl4 Sb1 Cl5 172.04(8) .
Cl4 Sb1 Cl4 110.91(14) 4_576
Cl5 Sb1 Cl4 76.35(10) 4_576
Sb1 Cl4 Sb1 126.20(18) 4_575
C1 N1 H1 109.5 .
C1 N1 H2 109.5 .
H1 N1 H2 109.5 .
C1 N1 H3 109.5 .
H1 N1 H3 109.5 .
H2 N1 H3 109.5 .
C2 C1 N1 110.9(8) .
C2 C1 H4 109.5 .
N1 C1 H4 109.5 .
C2 C1 H5 109.5 .
N1 C1 H5 109.5 .
H4 C1 H5 108.1 .
N2 C2 C1 108.9(7) .
N2 C2 H6 109.9 .
C1 C2 H6 109.9 .
N2 C2 H7 109.9 .
C1 C2 H7 109.9 .
H6 C2 H7 108.3 .
C2 N2 C4 110.3(8) .
C2 N2 C3 115.3(7) .
C4 N2 C3 105.6(14) .
C2 N2 H8 108.5 .
C4 N2 H8 108.5 .
C3 N2 H8 108.5 .
N2 C3 H9 109.5 .
N2 C3 H10 109.5 .
H9 C3 H10 109.5 .
N2 C3 H11 109.5 .
H9 C3 H11 109.5 .
H10 C3 H11 109.5 .
N2 C4 H12 109.5 .
N2 C4 H13 109.5 .
H12 C4 H13 109.5 .
N2 C4 H14 109.5 .
H12 C4 H14 109.5 .
H13 C4 H14 109.5 .

loop_
_geom_bond_atom_site_label_1
_geom_bond_atom_site_label_2
_geom_bond_distance
_geom_bond_site_symmetry_2
Sb1 Cl1 2.381(4) .
Sb1 Cl2 2.423(5) .
Sb1 Cl3 2.940(4) .
Sb1 Cl4 2.585(3) .
Sb1 Cl5 2.624(3) .
Sb1 Cl4 3.509(3) 4_576
N1 C1 1.50(2) .
N1 H1 0.8900 .
N1 H2 0.8900 .
N1 H3 0.8900 .
C1 C2 1.48(2) .
C1 H4 0.9700 .
C1 H5 0.9700 .
C2 N2 1.445(17) .
C2 H6 0.9700 .
C2 H7 0.9700 .
N2 C4 1.51(2) .
N2 C3 1.525(17) .
N2 H8 0.9100 .
C3 H9 0.9600 .
C3 H10 0.9600 .
C3 H11 0.9600 .
C4 H12 0.9600 .
C4 H13 0.9600 .
C4 H14 0.9600 .

loop_
_geom_hbond_atom_site_label_D
_geom_hbond_atom_site_label_H
_geom_hbond_atom_site_label_A
_geom_hbond_distance_DH
_geom_hbond_distance_HA
_geom_hbond_distance_DA
_geom_hbond_angle_DHA
_geom_hbond_site_symmetry_A
N1 H1 Cl3 0.89 2.31 3.166(11) 162.4 2_645
N1 H1 Cl5 0.89 2.84 3.167(14) 103.1 3_666
N1 H2 Cl3 0.89 2.32 3.203(10) 170.6 3_666
N1 H3 Cl5 0.89 2.36 3.215(10) 161.9 1_545
N2 H8 Cl3 0.91 2.49 3.234(13) 138.9 .
C1 H5 Cl5 0.97 2.65 3.382(9) 132.2 4_575

loop_
_geom_torsion_atom_site_label_1
_geom_torsion_atom_site_label_2
_geom_torsion_atom_site_label_3
_geom_torsion_atom_site_label_4
_geom_torsion
_geom_torsion_site_symmetry_1
_geom_torsion_site_symmetry_4
Cl1 Sb1 Cl4 Sb1 28.12(14) . 4_575
Cl2 Sb1 Cl4 Sb1 118.67(15) . 4_575
Cl3 Sb1 Cl4 Sb1 -54.84(12) . 4_575
Cl4 Sb1 Cl4 Sb1 -150.16(10) 4_576 4_575
N1 C1 C2 N2 171.0(11) . .
C1 C2 N2 C4 -172.9(12) . .
C1 C2 N2 C3 67.6(15) . .
